data_7714053
loop_
_publ_author_name
'Lips, Felicitas'
'Helmer, Joschua'
'Hepp, Alexander'
'Berger, Raphael J. F.'

_publ_section_title
;
 Synthesis and Functionalization of the Six-Vertex Anionic
 Amido-Substituted Silicon Cluster [Si6{N(SiMe3)Ph}5]&#x2212;
;
_journal_name_full 'Dalton Transactions'
_journal_paper_doi 10.1039/D2DT03952D
_journal_year 2023
_chemical_formula_sum 'C45 H70 Br5 N5 Si12'
_chemical_formula_weight 1417.69
_space_group_crystal_system monoclinic
_space_group_IT_number 14
_space_group_name_Hall '-P 2yn'
_space_group_name_H-M_alt 'P 1 21/n 1'
_atom_sites_solution_hydrogens geom
_audit_creation_method SHELXL-2016/6
_audit_update_record
;
2022-02-23 deposited with the CCDC.	2023-09-25 downloaded from the CCDC.
;
_cell_angle_alpha 90
_cell_angle_beta 111.4260(10)
_cell_angle_gamma 90
_cell_formula_units_Z 4
_cell_length_a 20.6155(6)
_cell_length_b 13.5318(4)
_cell_length_c 23.7454(7)
_cell_measurement_reflns_used 9744
_cell_measurement_temperature 101(2)
_cell_measurement_theta_max 27.13
_cell_measurement_theta_min 2.31
_cell_volume 6166.3(3)
_computing_cell_refinement 'Bruker SAINT'
_computing_data_collection 'Bruker APEX2'
_computing_data_reduction 'Bruker SAINT'
_computing_molecular_graphics 'Bruker SHELXTL'
_computing_publication_material 'Bruker SHELXTL'
_computing_structure_refinement 'SHELXL-2016/6 (Sheldrick, 2016)'
_computing_structure_solution 'SHELXS-97 (Sheldrick 2008)'
_diffrn_ambient_temperature 101(2)
_diffrn_measured_fraction_theta_full 0.999
_diffrn_measured_fraction_theta_max 0.996
_diffrn_measurement_device_type 'Bruker APEX-II CCD'
_diffrn_measurement_method '\f and \w scans'
_diffrn_radiation_type MoK\a
_diffrn_radiation_wavelength 0.71073
_diffrn_reflns_av_R_equivalents 0.0416
_diffrn_reflns_av_unetI/netI 0.0262
_diffrn_reflns_Laue_measured_fraction_full 0.999
_diffrn_reflns_Laue_measured_fraction_max 0.996
_diffrn_reflns_limit_h_max 26
_diffrn_reflns_limit_h_min -26
_diffrn_reflns_limit_k_max 17
_diffrn_reflns_limit_k_min -17
_diffrn_reflns_limit_l_max 30
_diffrn_reflns_limit_l_min -30
_diffrn_reflns_number 83454
_diffrn_reflns_point_group_measured_fraction_full 0.999
_diffrn_reflns_point_group_measured_fraction_max 0.996
_diffrn_reflns_theta_full 25.242
_diffrn_reflns_theta_max 27.134
_diffrn_reflns_theta_min 1.878
_exptl_absorpt_coefficient_mu 3.527
_exptl_absorpt_correction_T_max 0.7455
_exptl_absorpt_correction_T_min 0.4598
_exptl_absorpt_correction_type multi-scan
_exptl_absorpt_process_details SADABS
_exptl_crystal_colour yellow
_exptl_crystal_density_diffrn 1.527
_exptl_crystal_description rod
_exptl_crystal_F_000 2872
_exptl_crystal_size_max 0.627
_exptl_crystal_size_mid 0.353
_exptl_crystal_size_min 0.270
_refine_diff_density_max 0.645
_refine_diff_density_min -0.331
_refine_diff_density_rms 0.086
_refine_ls_extinction_method none
_refine_ls_goodness_of_fit_ref 1.096
_refine_ls_hydrogen_treatment constr
_refine_ls_matrix_type full
_refine_ls_number_parameters 619
_refine_ls_number_reflns 13624
_refine_ls_number_restraints 0
_refine_ls_restrained_S_all 1.096
_refine_ls_R_factor_all 0.0258
_refine_ls_R_factor_gt 0.0232
_refine_ls_shift/su_max 0.000
_refine_ls_shift/su_mean 0.000
_refine_ls_structure_factor_coef Fsqd
_refine_ls_weighting_details 'w=1/[\s^2^(Fo^2^)+(0.0183P)^2^+5.0895P] where P=(Fo^2^+2Fc^2^)/3'
_refine_ls_weighting_scheme calc
_refine_ls_wR_factor_gt 0.0549
_refine_ls_wR_factor_ref 0.0558
_reflns_Friedel_coverage 0.000
_reflns_number_gt 12669
_reflns_number_total 13624
_reflns_threshold_expression 'I > 2\s(I)'
_cod_data_source_file d2dt03952d2.cif
_cod_data_source_block fl210707m2_a
_cod_original_sg_symbol_H-M 'P 21/n'
_cod_database_code 7714053
_shelx_shelxl_version_number 2016/6
_shelx_space_group_comment
;
The symmetry employed for this shelxl refinement is uniquely defined
by the following loop, which should always be used as a source of
symmetry information in preference to the above space-group names.
They are only intended as comments.
;

loop_
_space_group_symop_operation_xyz
'x, y, z'
'-x+1/2, y+1/2, -z+1/2'
'-x, -y, -z'
'x-1/2, -y-1/2, z-1/2'

loop_
_atom_site_label
_atom_site_type_symbol
_atom_site_fract_x
_atom_site_fract_y
_atom_site_fract_z
_atom_site_U_iso_or_equiv
_atom_site_adp_type
_atom_site_occupancy
_atom_site_site_symmetry_order
_atom_site_calc_flag
_atom_site_refinement_flags_posn
_atom_site_refinement_flags_adp
_atom_site_refinement_flags_occupancy
_atom_site_disorder_assembly
_atom_site_disorder_group
Br1 Br 0.28843(2) 0.70059(2) 0.20342(2) 0.01516(4) Uani 1 1 d . . . . .
Br2 Br 0.38881(2) 0.61144(2) 0.04289(2) 0.01904(5) Uani 1 1 d . . . . .
Br3 Br 0.70122(2) 0.71956(2) 0.21711(2) 0.01778(4) Uani 1 1 d . . . . .
Br4 Br 0.61476(2) 0.55145(2) 0.09610(2) 0.01993(5) Uani 1 1 d . . . . .
Br5 Br 0.69199(2) 0.46134(2) 0.24546(2) 0.01804(4) Uani 1 1 d . . . . .
Si1 Si 0.39444(2) 0.66268(3) 0.20320(2) 0.00933(9) Uani 1 1 d . . . . .
Si2 Si 0.42099(2) 0.55393(3) 0.13848(2) 0.01013(9) Uani 1 1 d . . . . .
Si3 Si 0.52830(2) 0.61524(3) 0.20316(2) 0.00942(9) Uani 1 1 d . . . . .
Si4 Si 0.48048(2) 0.77670(3) 0.20134(2) 0.00864(9) Uani 1 1 d . . . . .
Si5 Si 0.52506(2) 0.78432(3) 0.30962(2) 0.00838(9) Uani 1 1 d . . . . .
Si6 Si 0.49379(2) 0.61461(3) 0.28834(2) 0.00877(9) Uani 1 1 d . . . . .
Si7 Si 0.63321(2) 0.58713(4) 0.19129(2) 0.01181(9) Uani 1 1 d . . . . .
Si8 Si 0.32080(3) 0.37408(4) 0.10437(2) 0.01406(10) Uani 1 1 d . . . . .
Si9 Si 0.40040(3) 0.92761(4) 0.09553(2) 0.01350(10) Uani 1 1 d . . . . .
Si10 Si 0.68831(2) 0.75967(4) 0.39556(2) 0.01149(9) Uani 1 1 d . . . . .
Si11 Si 0.42932(3) 0.96225(4) 0.32134(2) 0.01367(10) Uani 1 1 d . . . . .
Si12 Si 0.43132(3) 0.43786(4) 0.34149(2) 0.01429(10) Uani 1 1 d . . . . .
N1 N 0.40391(8) 0.42922(11) 0.13280(7) 0.0123(3) Uani 1 1 d . . . . .
N2 N 0.47260(7) 0.86046(11) 0.14392(6) 0.0110(3) Uani 1 1 d . . . . .
N3 N 0.61124(7) 0.81866(11) 0.34842(7) 0.0111(3) Uani 1 1 d . . . . .
N4 N 0.46896(8) 0.84520(11) 0.33803(7) 0.0115(3) Uani 1 1 d . . . . .
N5 N 0.49752(7) 0.51290(11) 0.33374(7) 0.0117(3) Uani 1 1 d . . . . .
C1 C 0.46209(9) 0.36733(13) 0.13492(8) 0.0135(3) Uani 1 1 d . . . . .
C2 C 0.50210(11) 0.32211(16) 0.18883(9) 0.0241(4) Uani 1 1 d . . . . .
H2 H 0.491407 0.332270 0.224067 0.029 Uiso 1 1 calc R U . . .
C3 C 0.55785(12) 0.26188(17) 0.19150(11) 0.0332(5) Uani 1 1 d . . . . .
H3 H 0.585007 0.231039 0.228572 0.040 Uiso 1 1 calc R U . . .
C4 C 0.57398(11) 0.24665(15) 0.14060(12) 0.0297(5) Uani 1 1 d . . . . .
H4 H 0.611878 0.205147 0.142472 0.036 Uiso 1 1 calc R U . . .
C5 C 0.53466(12) 0.29211(16) 0.08709(11) 0.0283(5) Uani 1 1 d . . . . .
H5 H 0.545767 0.282161 0.052038 0.034 Uiso 1 1 calc R U . . .
C6 C 0.47900(11) 0.35228(15) 0.08398(9) 0.0216(4) Uani 1 1 d . . . . .
H6 H 0.452290 0.383377 0.046859 0.026 Uiso 1 1 calc R U . . .
C7 C 0.31722(11) 0.27514(16) 0.15782(10) 0.0254(4) Uani 1 1 d . . . . .
H7A H 0.356485 0.229755 0.165029 0.038 Uiso 1 1 calc R U . . .
H7B H 0.273353 0.238603 0.140314 0.038 Uiso 1 1 calc R U . . .
H7C H 0.319944 0.305056 0.196202 0.038 Uiso 1 1 calc R U . . .
C8 C 0.25436(10) 0.47157(15) 0.09567(10) 0.0219(4) Uani 1 1 d . . . . .
H8A H 0.262590 0.502510 0.134994 0.033 Uiso 1 1 calc R U . . .
H8B H 0.207770 0.441916 0.080367 0.033 Uiso 1 1 calc R U . . .
H8C H 0.257663 0.521695 0.067048 0.033 Uiso 1 1 calc R U . . .
C9 C 0.30379(11) 0.31719(15) 0.02901(9) 0.0220(4) Uani 1 1 d . . . . .
H9A H 0.307092 0.367928 0.000730 0.033 Uiso 1 1 calc R U . . .
H9B H 0.256966 0.288277 0.013828 0.033 Uiso 1 1 calc R U . . .
H9C H 0.338335 0.265378 0.032759 0.033 Uiso 1 1 calc R U . . .
C10 C 0.53262(9) 0.87275(13) 0.12648(8) 0.0127(3) Uani 1 1 d . . . . .
C11 C 0.54533(10) 0.80523(15) 0.08744(9) 0.0191(4) Uani 1 1 d . . . . .
H11 H 0.516308 0.748810 0.074160 0.023 Uiso 1 1 calc R U . . .
C12 C 0.60032(12) 0.82025(17) 0.06793(10) 0.0268(5) Uani 1 1 d . . . . .
H12 H 0.608676 0.774311 0.041091 0.032 Uiso 1 1 calc R U . . .
C13 C 0.64300(11) 0.90193(17) 0.08745(11) 0.0296(5) Uani 1 1 d . . . . .
H13 H 0.680698 0.911804 0.074098 0.036 Uiso 1 1 calc R U . . .
C14 C 0.63102(10) 0.96894(16) 0.12616(10) 0.0246(5) Uani 1 1 d . . . . .
H14 H 0.660754 1.024598 0.139754 0.029 Uiso 1 1 calc R U . . .
C15 C 0.57534(10) 0.95538(14) 0.14549(9) 0.0180(4) Uani 1 1 d . . . . .
H15 H 0.566601 1.002413 0.171569 0.022 Uiso 1 1 calc R U . . .
C16 C 0.37822(11) 0.88782(15) 0.01572(8) 0.0215(4) Uani 1 1 d . . . . .
H16A H 0.417382 0.902296 0.002969 0.032 Uiso 1 1 calc R U . . .
H16B H 0.336768 0.923555 -0.010322 0.032 Uiso 1 1 calc R U . . .
H16C H 0.368820 0.816638 0.012447 0.032 Uiso 1 1 calc R U . . .
C17 C 0.42010(11) 1.06237(14) 0.09801(10) 0.0239(4) Uani 1 1 d . . . . .
H17A H 0.436767 1.085310 0.140049 0.036 Uiso 1 1 calc R U . . .
H17B H 0.377753 1.098616 0.074323 0.036 Uiso 1 1 calc R U . . .
H17C H 0.456139 1.074003 0.080958 0.036 Uiso 1 1 calc R U . . .
C18 C 0.32468(11) 0.90789(18) 0.11891(10) 0.0274(5) Uani 1 1 d . . . . .
H18A H 0.308398 0.839524 0.110222 0.041 Uiso 1 1 calc R U . . .
H18B H 0.287000 0.953172 0.096463 0.041 Uiso 1 1 calc R U . . .
H18C H 0.338679 0.920564 0.162375 0.041 Uiso 1 1 calc R U . . .
C19 C 0.62311(9) 0.92401(13) 0.34553(8) 0.0131(3) Uani 1 1 d . . . . .
C20 C 0.63963(9) 0.96056(14) 0.29779(9) 0.0159(4) Uani 1 1 d . . . . .
H20 H 0.639655 0.917448 0.266218 0.019 Uiso 1 1 calc R U . . .
C21 C 0.65610(10) 1.05960(15) 0.29586(9) 0.0211(4) Uani 1 1 d . . . . .
H21 H 0.667368 1.084117 0.263068 0.025 Uiso 1 1 calc R U . . .
C22 C 0.65611(11) 1.12272(15) 0.34180(10) 0.0250(4) Uani 1 1 d . . . . .
H22 H 0.667762 1.190417 0.340641 0.030 Uiso 1 1 calc R U . . .
C23 C 0.63912(11) 1.08726(15) 0.38948(10) 0.0242(4) Uani 1 1 d . . . . .
H23 H 0.638470 1.130766 0.420668 0.029 Uiso 1 1 calc R U . . .
C24 C 0.62303(10) 0.98760(14) 0.39148(9) 0.0177(4) Uani 1 1 d . . . . .
H24 H 0.611959 0.963042 0.424365 0.021 Uiso 1 1 calc R U . . .
C25 C 0.69271(10) 0.75644(15) 0.47550(8) 0.0186(4) Uani 1 1 d . . . . .
H25A H 0.693100 0.824130 0.490291 0.028 Uiso 1 1 calc R U . . .
H25B H 0.735314 0.722265 0.500772 0.028 Uiso 1 1 calc R U . . .
H25C H 0.652011 0.721218 0.477386 0.028 Uiso 1 1 calc R U . . .
C26 C 0.76456(9) 0.83172(15) 0.39375(9) 0.0187(4) Uani 1 1 d . . . . .
H26A H 0.761924 0.837849 0.351849 0.028 Uiso 1 1 calc R U . . .
H26B H 0.807711 0.797517 0.417796 0.028 Uiso 1 1 calc R U . . .
H26C H 0.764147 0.897677 0.410662 0.028 Uiso 1 1 calc R U . . .
C27 C 0.69621(9) 0.63426(14) 0.36711(8) 0.0157(4) Uani 1 1 d . . . . .
H27A H 0.649647 0.606178 0.346788 0.023 Uiso 1 1 calc R U . . .
H27B H 0.722943 0.591837 0.401120 0.023 Uiso 1 1 calc R U . . .
H27C H 0.720227 0.638541 0.338380 0.023 Uiso 1 1 calc R U . . .
C28 C 0.45746(9) 0.79804(13) 0.38828(8) 0.0123(3) Uani 1 1 d . . . . .
C29 C 0.39463(10) 0.75017(14) 0.37961(9) 0.0183(4) Uani 1 1 d . . . . .
H29 H 0.360647 0.743612 0.339981 0.022 Uiso 1 1 calc R U . . .
C30 C 0.38159(11) 0.71207(16) 0.42872(10) 0.0231(4) Uani 1 1 d . . . . .
H30 H 0.338512 0.680000 0.422433 0.028 Uiso 1 1 calc R U . . .
C31 C 0.43059(11) 0.72028(15) 0.48669(9) 0.0224(4) Uani 1 1 d . . . . .
H31 H 0.421060 0.695150 0.520221 0.027 Uiso 1 1 calc R U . . .
C32 C 0.49382(11) 0.76563(15) 0.49530(9) 0.0220(4) Uani 1 1 d . . . . .
H32 H 0.528321 0.770121 0.534822 0.026 Uiso 1 1 calc R U . . .
C33 C 0.50689(10) 0.80451(14) 0.44639(9) 0.0174(4) Uani 1 1 d . . . . .
H33 H 0.550227 0.835916 0.452799 0.021 Uiso 1 1 calc R U . . .
C34 C 0.46108(10) 1.03108(14) 0.26844(9) 0.0179(4) Uani 1 1 d . . . . .
H34A H 0.508474 1.055089 0.290460 0.027 Uiso 1 1 calc R U . . .
H34B H 0.430228 1.087333 0.251310 0.027 Uiso 1 1 calc R U . . .
H34C H 0.461232 0.987002 0.235743 0.027 Uiso 1 1 calc R U . . .
C35 C 0.33287(10) 0.94999(15) 0.28652(10) 0.0216(4) Uani 1 1 d . . . . .
H35A H 0.320500 0.909807 0.249753 0.032 Uiso 1 1 calc R U . . .
H35B H 0.311850 1.015681 0.276216 0.032 Uiso 1 1 calc R U . . .
H35C H 0.315480 0.918028 0.315271 0.032 Uiso 1 1 calc R U . . .
C36 C 0.44740(11) 1.03388(14) 0.39261(9) 0.0220(4) Uani 1 1 d . . . . .
H36A H 0.432551 0.995382 0.420733 0.033 Uiso 1 1 calc R U . . .
H36B H 0.421683 1.096423 0.383381 0.033 Uiso 1 1 calc R U . . .
H36C H 0.497449 1.047454 0.411138 0.033 Uiso 1 1 calc R U . . .
C37 C 0.56520(9) 0.48517(13) 0.37735(8) 0.0123(3) Uani 1 1 d . . . . .
C38 C 0.58986(9) 0.52765(14) 0.43466(8) 0.0146(4) Uani 1 1 d . . . . .
H38 H 0.563186 0.576934 0.444822 0.017 Uiso 1 1 calc R U . . .
C39 C 0.65358(10) 0.49796(15) 0.47707(8) 0.0185(4) Uani 1 1 d . . . . .
H39 H 0.670321 0.527277 0.516120 0.022 Uiso 1 1 calc R U . . .
C40 C 0.69266(10) 0.42626(15) 0.46284(9) 0.0207(4) Uani 1 1 d . . . . .
H40 H 0.736049 0.406056 0.492045 0.025 Uiso 1 1 calc R U . . .
C41 C 0.66843(10) 0.38391(14) 0.40592(10) 0.0212(4) Uani 1 1 d . . . . .
H41 H 0.695301 0.334564 0.396043 0.025 Uiso 1 1 calc R U . . .
C42 C 0.60502(10) 0.41316(14) 0.36311(9) 0.0171(4) Uani 1 1 d . . . . .
H42 H 0.588753 0.384006 0.324009 0.021 Uiso 1 1 calc R U . . .
C43 C 0.42868(11) 0.45190(15) 0.41852(10) 0.0235(4) Uani 1 1 d . . . . .
H43A H 0.473653 0.432166 0.448771 0.035 Uiso 1 1 calc R U . . .
H43B H 0.391759 0.409876 0.422287 0.035 Uiso 1 1 calc R U . . .
H43C H 0.419227 0.521060 0.425098 0.035 Uiso 1 1 calc R U . . .
C44 C 0.34572(11) 0.47335(18) 0.28531(11) 0.0331(6) Uani 1 1 d . . . . .
H44A H 0.334491 0.540976 0.293397 0.050 Uiso 1 1 calc R U . . .
H44B H 0.309923 0.428045 0.288098 0.050 Uiso 1 1 calc R U . . .
H44C H 0.347277 0.469864 0.244602 0.050 Uiso 1 1 calc R U . . .
C45 C 0.44792(12) 0.30464(14) 0.33182(9) 0.0229(4) Uani 1 1 d . . . . .
H45A H 0.448254 0.293852 0.291111 0.034 Uiso 1 1 calc R U . . .
H45B H 0.411100 0.264514 0.337301 0.034 Uiso 1 1 calc R U . . .
H45C H 0.493143 0.285553 0.361948 0.034 Uiso 1 1 calc R U . . .

loop_
_atom_site_aniso_label
_atom_site_aniso_U_11
_atom_site_aniso_U_22
_atom_site_aniso_U_33
_atom_site_aniso_U_23
_atom_site_aniso_U_13
_atom_site_aniso_U_12
Br1 0.01030(8) 0.01468(9) 0.02106(9) -0.00026(7) 0.00640(7) 0.00115(6)
Br2 0.02755(10) 0.01594(9) 0.00982(8) 0.00242(6) 0.00231(7) -0.00238(7)
Br3 0.01557(9) 0.01370(9) 0.02459(10) -0.00117(7) 0.00794(7) -0.00231(7)
Br4 0.02611(10) 0.02093(10) 0.01542(9) -0.00245(7) 0.01073(8) 0.00329(8)
Br5 0.01926(9) 0.01417(9) 0.02110(9) 0.00236(7) 0.00786(7) 0.00585(7)
Si1 0.0088(2) 0.0085(2) 0.0100(2) -0.00057(17) 0.00271(17) -0.00017(17)
Si2 0.0118(2) 0.0081(2) 0.0094(2) -0.00085(16) 0.00259(18) -0.00054(17)
Si3 0.0097(2) 0.0088(2) 0.0099(2) -0.00034(17) 0.00376(17) 0.00071(17)
Si4 0.0099(2) 0.0072(2) 0.0083(2) 0.00071(16) 0.00269(17) -0.00020(17)
Si5 0.0091(2) 0.0072(2) 0.0082(2) -0.00052(16) 0.00239(17) -0.00041(17)
Si6 0.0100(2) 0.0073(2) 0.0086(2) 0.00058(16) 0.00286(17) -0.00052(17)
Si7 0.0117(2) 0.0114(2) 0.0134(2) -0.00054(18) 0.00583(18) 0.00170(18)
Si8 0.0137(2) 0.0115(2) 0.0155(2) -0.00190(18) 0.00371(19) -0.00281(18)
Si9 0.0138(2) 0.0120(2) 0.0127(2) 0.00394(18) 0.00247(19) 0.00176(19)
Si10 0.0103(2) 0.0115(2) 0.0111(2) 0.00093(17) 0.00195(18) -0.00127(18)
Si11 0.0154(2) 0.0103(2) 0.0156(2) -0.00123(18) 0.0059(2) 0.00246(18)
Si12 0.0143(2) 0.0128(2) 0.0149(2) 0.00377(18) 0.00432(19) -0.00316(19)
N1 0.0129(7) 0.0089(7) 0.0139(7) -0.0025(6) 0.0036(6) -0.0006(6)
N2 0.0119(7) 0.0105(7) 0.0105(7) 0.0022(5) 0.0041(6) 0.0003(6)
N3 0.0110(7) 0.0076(7) 0.0129(7) -0.0004(5) 0.0023(6) -0.0017(5)
N4 0.0137(7) 0.0095(7) 0.0124(7) -0.0005(5) 0.0062(6) 0.0008(6)
N5 0.0118(7) 0.0105(7) 0.0117(7) 0.0033(5) 0.0028(6) -0.0013(6)
C1 0.0142(8) 0.0064(8) 0.0188(9) -0.0018(6) 0.0047(7) -0.0008(6)
C2 0.0260(10) 0.0241(11) 0.0201(10) 0.0032(8) 0.0059(8) 0.0057(9)
C3 0.0299(12) 0.0243(12) 0.0374(13) 0.0069(10) 0.0028(10) 0.0109(9)
C4 0.0211(10) 0.0135(10) 0.0559(15) -0.0025(10) 0.0156(10) 0.0035(8)
C5 0.0326(12) 0.0222(11) 0.0402(13) -0.0064(9) 0.0251(10) -0.0015(9)
C6 0.0240(10) 0.0211(10) 0.0216(10) 0.0017(8) 0.0107(8) 0.0010(8)
C7 0.0253(10) 0.0234(11) 0.0258(11) 0.0047(8) 0.0071(9) -0.0086(9)
C8 0.0153(9) 0.0220(10) 0.0265(11) -0.0034(8) 0.0056(8) -0.0007(8)
C9 0.0223(10) 0.0202(10) 0.0201(10) -0.0057(8) 0.0038(8) -0.0046(8)
C10 0.0132(8) 0.0132(8) 0.0110(8) 0.0054(6) 0.0036(7) 0.0026(7)
C11 0.0233(10) 0.0185(10) 0.0176(9) 0.0040(7) 0.0099(8) 0.0022(8)
C12 0.0337(12) 0.0274(11) 0.0274(11) 0.0094(9) 0.0210(10) 0.0106(9)
C13 0.0237(11) 0.0343(13) 0.0393(13) 0.0210(10) 0.0216(10) 0.0091(9)
C14 0.0164(9) 0.0232(11) 0.0314(11) 0.0133(9) 0.0055(8) -0.0031(8)
C15 0.0173(9) 0.0167(9) 0.0183(9) 0.0051(7) 0.0046(7) -0.0002(7)
C16 0.0281(10) 0.0174(10) 0.0118(9) 0.0041(7) -0.0015(8) 0.0005(8)
C17 0.0286(11) 0.0130(9) 0.0237(10) 0.0038(8) 0.0021(9) 0.0036(8)
C18 0.0172(10) 0.0381(13) 0.0266(11) 0.0139(9) 0.0076(8) 0.0077(9)
C19 0.0102(8) 0.0105(8) 0.0159(9) 0.0001(7) 0.0014(7) -0.0025(6)
C20 0.0148(8) 0.0135(9) 0.0173(9) 0.0005(7) 0.0032(7) 0.0001(7)
C21 0.0197(9) 0.0166(10) 0.0261(10) 0.0052(8) 0.0072(8) -0.0031(8)
C22 0.0276(11) 0.0108(9) 0.0330(12) -0.0005(8) 0.0068(9) -0.0064(8)
C23 0.0282(11) 0.0144(10) 0.0263(11) -0.0084(8) 0.0057(9) -0.0043(8)
C24 0.0178(9) 0.0150(9) 0.0182(9) -0.0015(7) 0.0041(7) -0.0020(7)
C25 0.0209(9) 0.0200(10) 0.0129(9) -0.0001(7) 0.0038(7) 0.0012(8)
C26 0.0117(8) 0.0222(10) 0.0182(9) 0.0034(7) 0.0007(7) -0.0024(7)
C27 0.0144(8) 0.0150(9) 0.0169(9) 0.0009(7) 0.0050(7) 0.0017(7)
C28 0.0168(8) 0.0089(8) 0.0139(8) -0.0010(6) 0.0089(7) 0.0014(7)
C29 0.0169(9) 0.0188(10) 0.0188(9) -0.0001(7) 0.0060(8) -0.0018(7)
C30 0.0198(10) 0.0250(11) 0.0282(11) 0.0053(8) 0.0131(8) -0.0018(8)
C31 0.0318(11) 0.0199(10) 0.0206(10) 0.0028(8) 0.0159(9) 0.0003(8)
C32 0.0312(11) 0.0193(10) 0.0136(9) -0.0011(7) 0.0061(8) -0.0026(8)
C33 0.0193(9) 0.0143(9) 0.0180(9) -0.0003(7) 0.0060(8) -0.0032(7)
C34 0.0213(9) 0.0133(9) 0.0183(9) 0.0027(7) 0.0065(8) 0.0029(7)
C35 0.0175(9) 0.0204(10) 0.0267(11) -0.0008(8) 0.0079(8) 0.0063(8)
C36 0.0302(11) 0.0151(9) 0.0220(10) -0.0039(8) 0.0109(9) 0.0036(8)
C37 0.0126(8) 0.0099(8) 0.0138(8) 0.0048(6) 0.0041(7) -0.0009(7)
C38 0.0147(8) 0.0150(9) 0.0146(9) 0.0015(7) 0.0062(7) 0.0000(7)
C39 0.0181(9) 0.0239(10) 0.0113(9) 0.0015(7) 0.0029(7) -0.0056(8)
C40 0.0138(9) 0.0191(10) 0.0244(10) 0.0094(8) 0.0014(8) 0.0004(7)
C41 0.0178(9) 0.0125(9) 0.0329(11) 0.0009(8) 0.0087(8) 0.0028(7)
C42 0.0190(9) 0.0125(9) 0.0197(9) -0.0027(7) 0.0068(8) -0.0008(7)
C43 0.0316(11) 0.0197(10) 0.0273(11) 0.0020(8) 0.0204(9) -0.0015(8)
C44 0.0168(10) 0.0344(13) 0.0388(13) 0.0202(10) -0.0008(9) -0.0081(9)
C45 0.0345(11) 0.0140(9) 0.0220(10) -0.0002(7) 0.0125(9) -0.0073(8)

loop_
_atom_type_symbol
_atom_type_description
_atom_type_scat_dispersion_real
_atom_type_scat_dispersion_imag
_atom_type_scat_source
C C 0.0033 0.0016 'International Tables Vol C Tables 4.2.6.8 and 6.1.1.4'
H H 0.0000 0.0000 'International Tables Vol C Tables 4.2.6.8 and 6.1.1.4'
N N 0.0061 0.0033 'International Tables Vol C Tables 4.2.6.8 and 6.1.1.4'
Si Si 0.0817 0.0704 'International Tables Vol C Tables 4.2.6.8 and 6.1.1.4'
Br Br -0.2901 2.4595 'International Tables Vol C Tables 4.2.6.8 and 6.1.1.4'

loop_
_geom_angle_atom_site_label_1
_geom_angle_atom_site_label_2
_geom_angle_atom_site_label_3
_geom_angle
_geom_angle_site_symmetry_1
_geom_angle_site_symmetry_3
_geom_angle_publ_flag
Br1 Si1 Si2 127.46(2) . . ?
Br1 Si1 Si4 126.04(2) . . ?
Si2 Si1 Si4 92.36(2) . . ?
Br1 Si1 Si6 126.55(2) . . ?
Si2 Si1 Si6 92.92(2) . . ?
Si4 Si1 Si6 77.04(2) . . ?
Br1 Si1 Si3 179.85(3) . . ?
Si2 Si1 Si3 52.695(17) . . ?
Si4 Si1 Si3 53.859(17) . . ?
Si6 Si1 Si3 53.358(17) . . ?
N1 Si2 Br2 106.43(5) . . ?
N1 Si2 Si1 125.48(6) . . ?
Br2 Si2 Si1 113.04(2) . . ?
N1 Si2 Si3 121.18(6) . . ?
Br2 Si2 Si3 113.48(2) . . ?
Si1 Si2 Si3 74.73(2) . . ?
Si7 Si3 Si2 124.37(3) . . ?
Si7 Si3 Si6 133.41(3) . . ?
Si2 Si3 Si6 93.00(2) . . ?
Si7 Si3 Si4 123.08(3) . . ?
Si2 Si3 Si4 91.58(2) . . ?
Si6 Si3 Si4 76.65(2) . . ?
Si7 Si3 Si1 172.59(3) . . ?
Si2 Si3 Si1 52.578(18) . . ?
Si6 Si3 Si1 53.577(17) . . ?
Si4 Si3 Si1 52.975(17) . . ?
N2 Si4 Si1 125.86(5) . . ?
N2 Si4 Si3 122.08(6) . . ?
Si1 Si4 Si3 73.17(2) . . ?
N2 Si4 Si5 134.79(6) . . ?
Si1 Si4 Si5 90.25(2) . . ?
Si3 Si4 Si5 91.48(2) . . ?
N3 Si5 N4 111.24(7) . . ?
N3 Si5 Si6 120.89(5) . . ?
N4 Si5 Si6 111.71(5) . . ?
N3 Si5 Si4 119.81(5) . . ?
N4 Si5 Si4 112.76(5) . . ?
Si6 Si5 Si4 76.32(2) . . ?
N5 Si6 Si3 124.97(6) . . ?
N5 Si6 Si1 125.01(5) . . ?
Si3 Si6 Si1 73.07(2) . . ?
N5 Si6 Si5 133.23(6) . . ?
Si3 Si6 Si5 92.00(2) . . ?
Si1 Si6 Si5 89.94(2) . . ?
Br4 Si7 Br5 106.31(2) . . ?
Br4 Si7 Br3 108.37(2) . . ?
Br5 Si7 Br3 107.72(2) . . ?
Br4 Si7 Si3 110.02(2) . . ?
Br5 Si7 Si3 113.21(2) . . ?
Br3 Si7 Si3 110.99(2) . . ?
N1 Si8 C8 108.43(8) . . ?
N1 Si8 C9 111.05(8) . . ?
C8 Si8 C9 108.34(9) . . ?
N1 Si8 C7 108.55(9) . . ?
C8 Si8 C7 112.00(10) . . ?
C9 Si8 C7 108.49(10) . . ?
N2 Si9 C18 109.42(8) . . ?
N2 Si9 C16 110.46(8) . . ?
C18 Si9 C16 110.02(10) . . ?
N2 Si9 C17 111.16(8) . . ?
C18 Si9 C17 109.16(11) . . ?
C16 Si9 C17 106.56(9) . . ?
N3 Si10 C27 111.17(8) . . ?
N3 Si10 C26 108.68(8) . . ?
C27 Si10 C26 106.44(9) . . ?
N3 Si10 C25 110.70(8) . . ?
C27 Si10 C25 111.75(9) . . ?
C26 Si10 C25 107.91(9) . . ?
N4 Si11 C35 110.65(8) . . ?
N4 Si11 C34 110.67(8) . . ?
C35 Si11 C34 109.06(9) . . ?
N4 Si11 C36 109.92(8) . . ?
C35 Si11 C36 106.03(9) . . ?
C34 Si11 C36 110.40(9) . . ?
N5 Si12 C44 110.29(8) . . ?
N5 Si12 C43 110.23(9) . . ?
C44 Si12 C43 108.70(11) . . ?
N5 Si12 C45 111.09(9) . . ?
C44 Si12 C45 109.43(11) . . ?
C43 Si12 C45 107.02(9) . . ?
C1 N1 Si2 114.94(11) . . ?
C1 N1 Si8 116.45(11) . . ?
Si2 N1 Si8 126.05(9) . . ?
C10 N2 Si4 117.04(11) . . ?
C10 N2 Si9 111.08(11) . . ?
Si4 N2 Si9 131.54(9) . . ?
C19 N3 Si5 113.22(11) . . ?
C19 N3 Si10 110.23(11) . . ?
Si5 N3 Si10 136.36(9) . . ?
C28 N4 Si5 116.24(11) . . ?
C28 N4 Si11 112.35(11) . . ?
Si5 N4 Si11 131.07(9) . . ?
C37 N5 Si6 117.53(11) . . ?
C37 N5 Si12 110.83(11) . . ?
Si6 N5 Si12 131.46(9) . . ?
C2 C1 C6 119.00(18) . . ?
C2 C1 N1 119.54(17) . . ?
C6 C1 N1 121.46(17) . . ?
C1 C2 C3 120.2(2) . . ?
C4 C3 C2 120.4(2) . . ?
C5 C4 C3 119.5(2) . . ?
C4 C5 C6 120.5(2) . . ?
C5 C6 C1 120.33(19) . . ?
C15 C10 C11 119.48(17) . . ?
C15 C10 N2 120.25(16) . . ?
C11 C10 N2 120.14(16) . . ?
C12 C11 C10 120.09(19) . . ?
C13 C12 C11 120.2(2) . . ?
C14 C13 C12 120.21(19) . . ?
C13 C14 C15 120.2(2) . . ?
C10 C15 C14 119.85(19) . . ?
C20 C19 C24 119.43(17) . . ?
C20 C19 N3 118.95(16) . . ?
C24 C19 N3 121.47(16) . . ?
C21 C20 C19 120.46(18) . . ?
C22 C21 C20 119.95(19) . . ?
C21 C22 C23 120.13(19) . . ?
C22 C23 C24 119.78(19) . . ?
C19 C24 C23 120.25(19) . . ?
C33 C28 C29 118.78(17) . . ?
C33 C28 N4 120.70(16) . . ?
C29 C28 N4 120.41(16) . . ?
C30 C29 C28 120.19(18) . . ?
C31 C30 C29 120.75(19) . . ?
C30 C31 C32 119.21(19) . . ?
C31 C32 C33 120.24(18) . . ?
C28 C33 C32 120.80(18) . . ?
C38 C37 C42 119.30(16) . . ?
C38 C37 N5 120.27(16) . . ?
C42 C37 N5 120.39(16) . . ?
C37 C38 C39 120.00(17) . . ?
C40 C39 C38 120.48(18) . . ?
C39 C40 C41 119.75(18) . . ?
C40 C41 C42 120.32(18) . . ?
C41 C42 C37 120.15(18) . . ?

loop_
_geom_bond_atom_site_label_1
_geom_bond_atom_site_label_2
_geom_bond_distance
_geom_bond_site_symmetry_2
_geom_bond_publ_flag
Br1 Si1 2.2466(5) . ?
Br2 Si2 2.2579(5) . ?
Br3 Si7 2.2192(5) . ?
Br4 Si7 2.2043(5) . ?
Br5 Si7 2.2095(5) . ?
Si1 Si2 2.3327(7) . ?
Si1 Si4 2.3635(6) . ?
Si1 Si6 2.3833(6) . ?
Si1 Si3 2.8335(7) . ?
Si2 N1 1.7190(15) . ?
Si2 Si3 2.3364(7) . ?
Si3 Si7 2.3125(7) . ?
Si3 Si6 2.3766(7) . ?
Si3 Si4 2.3907(6) . ?
Si4 N2 1.7345(15) . ?
Si4 Si5 2.3958(6) . ?
Si5 N3 1.7393(15) . ?
Si5 N4 1.7441(15) . ?
Si5 Si6 2.3888(6) . ?
Si6 N5 1.7326(15) . ?
Si8 N1 1.7617(15) . ?
Si8 C8 1.858(2) . ?
Si8 C9 1.860(2) . ?
Si8 C7 1.865(2) . ?
Si9 N2 1.7641(15) . ?
Si9 C18 1.857(2) . ?
Si9 C16 1.859(2) . ?
Si9 C17 1.864(2) . ?
Si10 N3 1.7649(15) . ?
Si10 C27 1.8557(19) . ?
Si10 C26 1.8636(19) . ?
Si10 C25 1.8674(19) . ?
Si11 N4 1.7599(15) . ?
Si11 C35 1.861(2) . ?
Si11 C34 1.864(2) . ?
Si11 C36 1.866(2) . ?
Si12 N5 1.7638(15) . ?
Si12 C44 1.845(2) . ?
Si12 C43 1.859(2) . ?
Si12 C45 1.865(2) . ?
N1 C1 1.449(2) . ?
N2 C10 1.451(2) . ?
N3 C19 1.452(2) . ?
N4 C28 1.447(2) . ?
N5 C37 1.451(2) . ?
C1 C2 1.386(3) . ?
C1 C6 1.391(3) . ?
C2 C3 1.391(3) . ?
C3 C4 1.381(4) . ?
C4 C5 1.377(3) . ?
C5 C6 1.387(3) . ?
C10 C15 1.393(3) . ?
C10 C11 1.393(3) . ?
C11 C12 1.387(3) . ?
C12 C13 1.383(3) . ?
C13 C14 1.376(3) . ?
C14 C15 1.395(3) . ?
C19 C20 1.389(3) . ?
C19 C24 1.390(3) . ?
C20 C21 1.387(3) . ?
C21 C22 1.385(3) . ?
C22 C23 1.387(3) . ?
C23 C24 1.394(3) . ?
C28 C33 1.387(3) . ?
C28 C29 1.395(3) . ?
C29 C30 1.388(3) . ?
C30 C31 1.383(3) . ?
C31 C32 1.387(3) . ?
C32 C33 1.388(3) . ?
C37 C38 1.391(3) . ?
C37 C42 1.393(3) . ?
C38 C39 1.391(3) . ?
C39 C40 1.380(3) . ?
C40 C41 1.383(3) . ?
C41 C42 1.389(3) . ?

loop_
_geom_torsion_atom_site_label_1
_geom_torsion_atom_site_label_2
_geom_torsion_atom_site_label_3
_geom_torsion_atom_site_label_4
_geom_torsion
_geom_torsion_site_symmetry_1
_geom_torsion_site_symmetry_2
_geom_torsion_site_symmetry_3
_geom_torsion_site_symmetry_4
_geom_torsion_publ_flag
Br2 Si2 N1 C1 93.32(12) . . . . ?
Si1 Si2 N1 C1 -131.34(11) . . . . ?
Si3 Si2 N1 C1 -38.29(14) . . . . ?
Br2 Si2 N1 Si8 -67.78(11) . . . . ?
Si1 Si2 N1 Si8 67.55(12) . . . . ?
Si3 Si2 N1 Si8 160.61(7) . . . . ?
C8 Si8 N1 C1 -171.90(13) . . . . ?
C9 Si8 N1 C1 -52.97(15) . . . . ?
C7 Si8 N1 C1 66.21(15) . . . . ?
C8 Si8 N1 Si2 -11.04(14) . . . . ?
C9 Si8 N1 Si2 107.88(12) . . . . ?
C7 Si8 N1 Si2 -132.93(12) . . . . ?
Si1 Si4 N2 C10 -138.20(11) . . . . ?
Si3 Si4 N2 C10 -46.40(14) . . . . ?
Si5 Si4 N2 C10 85.31(14) . . . . ?
Si1 Si4 N2 Si9 34.40(14) . . . . ?
Si3 Si4 N2 Si9 126.20(10) . . . . ?
Si5 Si4 N2 Si9 -102.09(11) . . . . ?
C18 Si9 N2 C10 179.09(13) . . . . ?
C16 Si9 N2 C10 57.82(14) . . . . ?
C17 Si9 N2 C10 -60.27(14) . . . . ?
C18 Si9 N2 Si4 6.16(15) . . . . ?
C16 Si9 N2 Si4 -115.12(13) . . . . ?
C17 Si9 N2 Si4 126.80(13) . . . . ?
N4 Si5 N3 C19 -58.99(14) . . . . ?
Si6 Si5 N3 C19 166.97(10) . . . . ?
Si4 Si5 N3 C19 75.52(13) . . . . ?
N4 Si5 N3 Si10 115.47(13) . . . . ?
Si6 Si5 N3 Si10 -18.56(16) . . . . ?
Si4 Si5 N3 Si10 -110.01(12) . . . . ?
C27 Si10 N3 C19 -145.01(12) . . . . ?
C26 Si10 N3 C19 -28.19(14) . . . . ?
C25 Si10 N3 C19 90.16(13) . . . . ?
C27 Si10 N3 Si5 40.40(16) . . . . ?
C26 Si10 N3 Si5 157.23(13) . . . . ?
C25 Si10 N3 Si5 -84.43(15) . . . . ?
N3 Si5 N4 C28 -87.54(13) . . . . ?
Si6 Si5 N4 C28 50.85(13) . . . . ?
Si4 Si5 N4 C28 134.60(11) . . . . ?
N3 Si5 N4 Si11 85.21(12) . . . . ?
Si6 Si5 N4 Si11 -136.40(10) . . . . ?
Si4 Si5 N4 Si11 -52.65(12) . . . . ?
C35 Si11 N4 C28 -71.31(14) . . . . ?
C34 Si11 N4 C28 167.69(12) . . . . ?
C36 Si11 N4 C28 45.47(14) . . . . ?
C35 Si11 N4 Si5 115.73(12) . . . . ?
C34 Si11 N4 Si5 -5.28(14) . . . . ?
C36 Si11 N4 Si5 -127.49(12) . . . . ?
Si3 Si6 N5 C37 76.86(14) . . . . ?
Si1 Si6 N5 C37 170.06(10) . . . . ?
Si5 Si6 N5 C37 -58.89(15) . . . . ?
Si3 Si6 N5 Si12 -108.51(11) . . . . ?
Si1 Si6 N5 Si12 -15.30(15) . . . . ?
Si5 Si6 N5 Si12 115.74(10) . . . . ?
C44 Si12 N5 C37 -179.52(14) . . . . ?
C43 Si12 N5 C37 60.44(14) . . . . ?
C45 Si12 N5 C37 -58.01(14) . . . . ?
C44 Si12 N5 Si6 5.57(16) . . . . ?
C43 Si12 N5 Si6 -114.47(13) . . . . ?
C45 Si12 N5 Si6 127.08(12) . . . . ?
Si2 N1 C1 C2 98.55(18) . . . . ?
Si8 N1 C1 C2 -98.45(18) . . . . ?
Si2 N1 C1 C6 -81.28(19) . . . . ?
Si8 N1 C1 C6 81.7(2) . . . . ?
C6 C1 C2 C3 -0.6(3) . . . . ?
N1 C1 C2 C3 179.55(19) . . . . ?
C1 C2 C3 C4 0.1(3) . . . . ?
C2 C3 C4 C5 0.4(3) . . . . ?
C3 C4 C5 C6 -0.4(3) . . . . ?
C4 C5 C6 C1 -0.1(3) . . . . ?
C2 C1 C6 C5 0.6(3) . . . . ?
N1 C1 C6 C5 -179.54(18) . . . . ?
Si4 N2 C10 C15 -103.09(17) . . . . ?
Si9 N2 C10 C15 82.84(18) . . . . ?
Si4 N2 C10 C11 81.02(18) . . . . ?
Si9 N2 C10 C11 -93.05(17) . . . . ?
C15 C10 C11 C12 0.2(3) . . . . ?
N2 C10 C11 C12 176.15(17) . . . . ?
C10 C11 C12 C13 0.4(3) . . . . ?
C11 C12 C13 C14 -0.2(3) . . . . ?
C12 C13 C14 C15 -0.6(3) . . . . ?
C11 C10 C15 C14 -1.1(3) . . . . ?
N2 C10 C15 C14 -176.98(16) . . . . ?
C13 C14 C15 C10 1.3(3) . . . . ?
Si5 N3 C19 C20 -88.54(17) . . . . ?
Si10 N3 C19 C20 95.53(17) . . . . ?
Si5 N3 C19 C24 95.97(18) . . . . ?
Si10 N3 C19 C24 -79.96(18) . . . . ?
C24 C19 C20 C21 0.1(3) . . . . ?
N3 C19 C20 C21 -175.44(16) . . . . ?
C19 C20 C21 C22 0.0(3) . . . . ?
C20 C21 C22 C23 -0.5(3) . . . . ?
C21 C22 C23 C24 0.9(3) . . . . ?
C20 C19 C24 C23 0.3(3) . . . . ?
N3 C19 C24 C23 175.73(17) . . . . ?
C22 C23 C24 C19 -0.8(3) . . . . ?
Si5 N4 C28 C33 77.94(19) . . . . ?
Si11 N4 C28 C33 -96.15(17) . . . . ?
Si5 N4 C28 C29 -105.84(17) . . . . ?
Si11 N4 C28 C29 80.07(18) . . . . ?
C33 C28 C29 C30 1.6(3) . . . . ?
N4 C28 C29 C30 -174.73(17) . . . . ?
C28 C29 C30 C31 -0.5(3) . . . . ?
C29 C30 C31 C32 -1.2(3) . . . . ?
C30 C31 C32 C33 1.6(3) . . . . ?
C29 C28 C33 C32 -1.1(3) . . . . ?
N4 C28 C33 C32 175.20(17) . . . . ?
C31 C32 C33 C28 -0.5(3) . . . . ?
Si6 N5 C37 C38 87.34(18) . . . . ?
Si12 N5 C37 C38 -88.35(17) . . . . ?
Si6 N5 C37 C42 -95.02(18) . . . . ?
Si12 N5 C37 C42 89.29(18) . . . . ?
C42 C37 C38 C39 -0.2(3) . . . . ?
N5 C37 C38 C39 177.51(16) . . . . ?
C37 C38 C39 C40 -0.2(3) . . . . ?
C38 C39 C40 C41 0.3(3) . . . . ?
C39 C40 C41 C42 0.0(3) . . . . ?
C40 C41 C42 C37 -0.3(3) . . . . ?
C38 C37 C42 C41 0.4(3) . . . . ?
N5 C37 C42 C41 -177.28(17) . . . . ?
